data_4321162
loop_
_publ_author_name
'Kent D. Redwine'
'William L. Wilson'
'Donald G. Moses'
'Vincent J. Catalano'
'John H. Nelson'

_publ_section_title
;
 Cooperative Diastereoselectivity of Palladium- and Platinum-Promoted
 Intramolecular [4+2] Diels-Alder Cycloaddition Reactions of
 3,4-Dimethyl-1-phenylphosphole
;
_journal_name_full 'Inorganic Chemistry'
_journal_page_first 3392
_journal_page_last 3402
_journal_paper_doi 10.1021/ic990885j
_journal_volume 39
_journal_year 2000
_chemical_formula_sum 'C24 H26 N2 O6 P2 Pt'
_chemical_formula_weight 695.50
_chemical_name_common 1b
_chemical_name_systematic
;
 ?
;
_space_group_IT_number 61
_symmetry_cell_setting orthorhombic
_symmetry_space_group_name_Hall '-P 2ac 2ab'
_symmetry_space_group_name_H-M 'P b c a'
_atom_sites_solution_hydrogens geom
_atom_sites_solution_primary direct
_atom_sites_solution_secondary difmap
_audit_creation_method SHELXL
_cell_angle_alpha 90.00
_cell_angle_beta 90.00
_cell_angle_gamma 90.00
_cell_formula_units_Z 8
_cell_length_a 18.537(2)
_cell_length_b 13.7270(9)
_cell_length_c 20.392(2)
_cell_measurement_reflns_used 29
_cell_measurement_temperature 298(2)
_cell_measurement_theta_max 12.48
_cell_measurement_theta_min 4.80
_cell_volume 5188.9(8)
_computing_cell_refinement 'Siemens XSCANS'
_computing_data_collection 'Siemens XSCANS'
_computing_data_reduction 'Siemens SHELXTL'
_computing_molecular_graphics 'Siemens SHELXTL'
_computing_publication_material 'Siemens SHELXTL'
_computing_structure_refinement 'SHELXL-93 (Sheldrick, 1993)'
_computing_structure_solution 'SHELXS-86 (Sheldrick, 1990)'
_diffrn_ambient_temperature 298(2)
_diffrn_measurement_device 'Siemens P4'
_diffrn_measurement_method '\w scans'
_diffrn_radiation_monochromator graphite
_diffrn_radiation_source 'fine-focus sealed tube'
_diffrn_radiation_type MoK\a
_diffrn_radiation_wavelength 0.71073
_diffrn_reflns_av_R_equivalents 0.0585
_diffrn_reflns_av_sigmaI/netI 0.1097
_diffrn_reflns_limit_h_max 22
_diffrn_reflns_limit_h_min -1
_diffrn_reflns_limit_k_max 16
_diffrn_reflns_limit_k_min -1
_diffrn_reflns_limit_l_max 1
_diffrn_reflns_limit_l_min -24
_diffrn_reflns_number 5612
_diffrn_reflns_theta_max 25.00
_diffrn_reflns_theta_min 2.00
_diffrn_standards_interval_count 97
_diffrn_standards_number 3
_exptl_absorpt_coefficient_mu 5.573
_exptl_absorpt_correction_T_max 1.0000
_exptl_absorpt_correction_T_min 0.5728
_exptl_absorpt_correction_type empirical
_exptl_crystal_colour colorless
_exptl_crystal_density_diffrn 1.781
_exptl_crystal_description rod
_exptl_crystal_F_000 2720
_exptl_crystal_size_max .20
_exptl_crystal_size_mid .48
_exptl_crystal_size_min .24
_refine_diff_density_max 0.989
_refine_diff_density_min -0.753
_refine_diff_density_rms 0.151
_refine_ls_extinction_coef 0.00068(5)
_refine_ls_extinction_expression Fc^*^=kFc[1+0.001xFc^2^\l^3^/sin(2\q)]^-1/4^
_refine_ls_extinction_method SHELXL
_refine_ls_goodness_of_fit_all 1.001
_refine_ls_goodness_of_fit_obs 1.128
_refine_ls_matrix_type full
_refine_ls_number_parameters 317
_refine_ls_number_reflns 3789
_refine_ls_number_restraints 0
_refine_ls_restrained_S_all 1.025
_refine_ls_restrained_S_obs 1.128
_refine_ls_R_factor_all 0.1315
_refine_ls_R_factor_obs 0.0529
_refine_ls_shift/esd_max 0.000
_refine_ls_shift/esd_mean 0.000
_refine_ls_structure_factor_coef Fsqd
_refine_ls_weighting_details 'w=1/[\s^2^(Fo^2^)+(0.0382P)^2^+0.0000P] where P=(Fo^2^+2Fc^2^)/3'
_refine_ls_weighting_scheme calc
_refine_ls_wR_factor_all 0.1104
_refine_ls_wR_factor_obs 0.0857
_reflns_number_observed 2419
_reflns_number_total 4570
_reflns_observed_criterion >2sigma(I)
_cod_data_source_file ic990885j_2.cif
_cod_data_source_block jhn206a
_cod_depositor_comments
;
The following automatic conversions were performed:

'_refine_ls_weighting_scheme' value 'calc
w=1/[\s^2^(Fo^2^)+(0.0382P)^2^+0.0000P] where P=(Fo^2^+2Fc^2^)/3' was
changed to 'calc'. New tag '_refine_ls_weighting_details' was
created. The value of the new tag was set to
'w=1/[\s^2^(Fo^2^)+(0.0382P)^2^+0.0000P] where P=(Fo^2^+2Fc^2^)/3'.

Automatic conversion script
Id: cif_fix_values 3143 2015-03-26 13:38:13Z robertas 
;
_cod_original_cell_volume 5189.0(9)
_cod_database_code 4321162

loop_
_symmetry_equiv_pos_as_xyz
'x, y, z'
'-x+1/2, -y, z+1/2'
'-x, y+1/2, -z+1/2'
'x+1/2, -y+1/2, -z'
'-x, -y, -z'
'x-1/2, y, -z-1/2'
'x, -y-1/2, z-1/2'
'-x-1/2, y-1/2, z'

loop_
_atom_site_aniso_label
_atom_site_aniso_U_11
_atom_site_aniso_U_22
_atom_site_aniso_U_33
_atom_site_aniso_U_23
_atom_site_aniso_U_13
_atom_site_aniso_U_12
Pt1 0.0373(2) 0.0322(2) 0.0300(2) 0.0028(3) -0.0004(3) 0.0012(3)
P1 0.037(2) 0.033(2) 0.033(2) 0.002(2) 0.002(2) -0.003(2)
P2 0.046(2) 0.037(2) 0.031(2) 0.003(2) 0.008(2) 0.0046(15)
O1 0.061(6) 0.029(5) 0.050(6) 0.013(4) -0.007(5) -0.012(4)
N1 0.042(6) 0.054(8) 0.039(7) 0.001(7) 0.007(6) -0.011(6)
O2 0.077(7) 0.048(6) 0.068(8) 0.004(6) -0.011(6) -0.002(5)
O3 0.093(8) 0.082(8) 0.054(7) -0.005(6) -0.028(6) -0.034(6)
O4 0.038(4) 0.062(6) 0.038(5) 0.012(6) 0.007(4) 0.005(5)
N2 0.029(6) 0.076(9) 0.049(8) -0.014(7) -0.005(6) -0.024(6)
O5 0.049(6) 0.085(10) 0.078(8) 0.003(7) 0.015(5) -0.022(5)
O6 0.068(7) 0.081(8) 0.058(7) 0.027(6) 0.005(6) -0.005(6)
C1 0.043(7) 0.027(6) 0.046(7) -0.015(6) 0.012(7) -0.002(6)
C2 0.046(8) 0.050(8) 0.025(7) -0.004(7) 0.001(6) -0.002(7)
C3 0.038(7) 0.042(7) 0.027(7) -0.004(6) 0.004(6) 0.004(5)
C4 0.039(7) 0.026(7) 0.030(7) 0.004(6) 0.002(6) 0.003(6)
C5 0.042(8) 0.083(11) 0.073(11) 0.012(10) 0.001(8) -0.008(8)
C6 0.064(9) 0.060(9) 0.051(9) 0.018(8) -0.011(8) 0.014(8)
C7 0.042(6) 0.036(6) 0.032(7) -0.005(6) 0.004(7) -0.013(7)
C8 0.049(7) 0.049(8) 0.039(8) -0.001(7) 0.010(8) -0.007(7)
C9 0.064(10) 0.092(12) 0.028(8) -0.008(9) -0.007(8) 0.004(9)
C10 0.060(9) 0.066(10) 0.066(10) -0.027(11) 0.024(8) -0.003(9)
C11 0.069(9) 0.050(10) 0.073(11) -0.013(10) 0.012(9) 0.008(8)
C12 0.051(8) 0.056(9) 0.050(9) -0.008(8) 0.016(7) 0.011(7)
C13 0.065(9) 0.043(8) 0.047(9) 0.011(7) 0.029(7) -0.003(7)
C14 0.063(9) 0.041(8) 0.070(11) 0.027(9) 0.028(9) 0.007(7)
C15 0.055(8) 0.076(10) 0.027(6) 0.016(8) 0.005(7) 0.022(9)
C16 0.052(9) 0.061(9) 0.030(7) 0.008(7) 0.003(7) 0.008(7)
C17 0.150(16) 0.055(11) 0.130(17) 0.030(12) 0.082(15) -0.004(11)
C18 0.095(11) 0.115(13) 0.050(8) 0.021(11) 0.041(9) 0.033(12)
C19 0.043(7) 0.043(7) 0.026(6) 0.005(6) 0.002(5) 0.008(6)
C20 0.045(8) 0.056(9) 0.044(8) -0.017(7) -0.014(7) 0.005(7)
C21 0.045(8) 0.068(9) 0.048(10) -0.014(8) -0.008(7) 0.011(7)
C22 0.069(10) 0.063(10) 0.054(10) -0.001(8) -0.027(8) 0.017(8)
C23 0.068(10) 0.060(10) 0.042(8) 0.000(7) -0.022(8) -0.001(7)
C24 0.045(7) 0.038(7) 0.033(8) 0.008(6) -0.007(6) -0.002(6)

loop_
_atom_site_label
_atom_site_type_symbol
_atom_site_fract_x
_atom_site_fract_y
_atom_site_fract_z
_atom_site_U_iso_or_equiv
_atom_site_thermal_displace_type
_atom_site_occupancy
_atom_site_calc_flag
_atom_site_refinement_flags
_atom_site_disorder_group
Pt1 Pt 0.42778(2) 0.12548(3) 0.77435(2) 0.0332(2) Uani 1 d . .
P1 P 0.4805(2) 0.1706(2) 0.8677(2) 0.0344(8) Uani 1 d . .
P2 P 0.5322(2) 0.1054(2) 0.7222(2) 0.0380(8) Uani 1 d . .
O1 O 0.3696(4) 0.0954(5) 0.6884(4) 0.047(2) Uani 1 d . .
N1 N 0.3600(5) 0.0046(9) 0.6751(5) 0.045(3) Uani 1 d . .
O2 O 0.3844(5) -0.0564(7) 0.7127(5) 0.064(3) Uani 1 d . .
O3 O 0.3260(5) -0.0167(7) 0.6252(5) 0.076(3) Uani 1 d . .
O4 O 0.3248(4) 0.1373(6) 0.8147(4) 0.046(2) Uani 1 d . .
N2 N 0.3094(5) 0.0897(9) 0.8658(6) 0.051(3) Uani 1 d . .
O5 O 0.2490(4) 0.0984(7) 0.8888(5) 0.071(4) Uani 1 d . .
O6 O 0.3565(5) 0.0386(7) 0.8916(5) 0.069(3) Uani 1 d . .
C1 C 0.5640(6) 0.2338(8) 0.8635(6) 0.039(3) Uani 1 d . .
H1A H 0.5703(6) 0.2940(8) 0.8435(6) 0.046 Uiso 1 calc R .
C2 C 0.6164(6) 0.1834(9) 0.8928(6) 0.040(3) Uani 1 d . .
C3 C 0.5914(6) 0.0897(8) 0.9201(6) 0.036(3) Uani 1 d . .
C4 C 0.5204(6) 0.0728(8) 0.9147(5) 0.032(3) Uani 1 d . .
H4A H 0.4958(6) 0.0198(8) 0.9322(5) 0.038 Uiso 1 calc R .
C5 C 0.6931(6) 0.2157(10) 0.8966(7) 0.066(4) Uani 1 d . .
H5A H 0.7208(6) 0.1678(10) 0.9199(7) 0.099 Uiso 1 calc R .
H5B H 0.6956(6) 0.2768(10) 0.9193(7) 0.099 Uiso 1 calc R .
H5C H 0.7121(6) 0.2232(10) 0.8532(7) 0.099 Uiso 1 calc R .
C6 C 0.6433(7) 0.0173(9) 0.9500(6) 0.058(4) Uani 1 d . .
H6A H 0.6913(7) 0.0438(9) 0.9490(6) 0.087 Uiso 1 calc R .
H6B H 0.6421(7) -0.0422(9) 0.9254(6) 0.087 Uiso 1 calc R .
H6C H 0.6296(7) 0.0046(9) 0.9946(6) 0.087 Uiso 1 calc R .
C7 C 0.4238(6) 0.2462(8) 0.9173(5) 0.037(3) Uani 1 d . .
C8 C 0.4198(6) 0.2386(9) 0.9850(6) 0.046(3) Uani 1 d . .
H8A H 0.4441(6) 0.1882(9) 1.0060(6) 0.055 Uiso 1 calc R .
C9 C 0.3807(7) 0.3036(11) 1.0219(7) 0.061(4) Uani 1 d . .
H9A H 0.3790(7) 0.2981(11) 1.0673(7) 0.073 Uiso 1 calc R .
C10 C 0.3441(7) 0.3767(12) 0.9906(7) 0.064(4) Uani 1 d . .
H10A H 0.3174(7) 0.4206(12) 1.0154(7) 0.077 Uiso 1 calc R .
C11 C 0.3456(7) 0.3870(10) 0.9247(7) 0.064(4) Uani 1 d . .
H11A H 0.3198(7) 0.4367(10) 0.9044(7) 0.077 Uiso 1 calc R .
C12 C 0.3861(6) 0.3225(9) 0.8877(7) 0.052(4) Uani 1 d . .
H12A H 0.3882(6) 0.3300(9) 0.8424(7) 0.063 Uiso 1 calc R .
C13 C 0.5892(7) 0.2074(9) 0.7042(6) 0.051(4) Uani 1 d . .
H13A H 0.6083(7) 0.2486(9) 0.7359(6) 0.062 Uiso 1 calc R .
C14 C 0.6005(7) 0.2169(10) 0.6424(8) 0.058(4) Uani 1 d . .
C15 C 0.5657(7) 0.1378(11) 0.6018(5) 0.053(4) Uani 1 d . .
C16 C 0.5263(7) 0.0773(10) 0.6360(6) 0.048(4) Uani 1 d . .
H16A H 0.4990(7) 0.0269(10) 0.6183(6) 0.057 Uiso 1 calc R .
C17 C 0.6444(9) 0.2955(10) 0.6107(8) 0.112(7) Uani 1 d . .
H17A H 0.6445(9) 0.2864(10) 0.5641(8) 0.168 Uiso 1 calc R .
H17B H 0.6930(9) 0.2927(10) 0.6269(8) 0.168 Uiso 1 calc R .
H17C H 0.6239(9) 0.3579(10) 0.6210(8) 0.168 Uiso 1 calc R .
C18 C 0.5795(7) 0.1301(12) 0.5290(6) 0.087(5) Uani 1 d . .
H18A H 0.6099(7) 0.1829(12) 0.5153(6) 0.130 Uiso 1 calc R .
H18B H 0.5345(7) 0.1333(12) 0.5059(6) 0.130 Uiso 1 calc R .
H18C H 0.6028(7) 0.0693(12) 0.5197(6) 0.130 Uiso 1 calc R .
C19 C 0.5845(6) 0.0049(8) 0.7560(5) 0.037(3) Uani 1 d . .
C20 C 0.6598(6) 0.0033(10) 0.7459(6) 0.048(4) Uani 1 d . .
H20A H 0.6842(6) 0.0553(10) 0.7268(6) 0.058 Uiso 1 calc R .
C21 C 0.6957(7) -0.0817(10) 0.7663(6) 0.054(4) Uani 1 d . .
H21A H 0.7449(7) -0.0874(10) 0.7585(6) 0.065 Uiso 1 calc R .
C22 C 0.6606(8) -0.1560(10) 0.7972(7) 0.062(4) Uani 1 d . .
H22A H 0.6864(8) -0.2103(10) 0.8112(7) 0.074 Uiso 1 calc R .
C23 C 0.5881(7) -0.1512(9) 0.8076(6) 0.057(4) Uani 1 d . .
H23A H 0.5643(7) -0.2025(9) 0.8281(6) 0.068 Uiso 1 calc R .
C24 C 0.5502(6) -0.0701(8) 0.7877(5) 0.038(3) Uani 1 d . .
H24A H 0.5010(6) -0.0662(8) 0.7958(5) 0.046 Uiso 1 calc R .

loop_
_atom_type_symbol
_atom_type_description
_atom_type_scat_dispersion_real
_atom_type_scat_dispersion_imag
_atom_type_scat_source
C C 0.0033 0.0016 'International Tables Vol C Tables 4.2.6.8 and 6.1.1.4'
H H 0.0000 0.0000 'International Tables Vol C Tables 4.2.6.8 and 6.1.1.4'
N N 0.0061 0.0033 'International Tables Vol C Tables 4.2.6.8 and 6.1.1.4'
O O 0.0106 0.0060 'International Tables Vol C Tables 4.2.6.8 and 6.1.1.4'
P P 0.1023 0.0942 'International Tables Vol C Tables 4.2.6.8 and 6.1.1.4'
Pt Pt -1.7033 8.3905 'International Tables Vol C Tables 4.2.6.8 and 6.1.1.4'

loop_
_geom_angle_atom_site_label_1
_geom_angle_atom_site_label_2
_geom_angle_atom_site_label_3
_geom_angle
_geom_angle_site_symmetry_1
_geom_angle_site_symmetry_3
_geom_angle_publ_flag
O4 Pt1 O1 82.8(3) . . ?
O4 Pt1 P2 174.0(2) . . ?
O1 Pt1 P2 91.4(2) . . ?
O4 Pt1 P1 92.4(2) . . ?
O1 Pt1 P1 173.5(2) . . ?
P2 Pt1 P1 93.50(11) . . ?
C1 P1 C7 104.8(5) . . ?
C1 P1 C4 91.8(5) . . ?
C7 P1 C4 111.7(5) . . ?
C1 P1 Pt1 118.5(4) . . ?
C7 P1 Pt1 112.8(4) . . ?
C4 P1 Pt1 115.3(4) . . ?
C13 P2 C16 90.1(6) . . ?
C13 P2 C19 110.9(6) . . ?
C16 P2 C19 103.9(5) . . ?
C13 P2 Pt1 120.9(4) . . ?
C16 P2 Pt1 116.1(4) . . ?
C19 P2 Pt1 112.1(4) . . ?
N1 O1 Pt1 115.9(7) . . ?
O2 N1 O3 123.0(12) . . ?
O2 N1 O1 118.7(11) . . ?
O3 N1 O1 118.3(12) . . ?
N2 O4 Pt1 119.5(7) . . ?
O5 N2 O6 122.6(13) . . ?
O5 N2 O4 118.4(12) . . ?
O6 N2 O4 119.0(10) . . ?
C2 C1 P1 111.1(9) . . ?
C1 C2 C3 113.1(11) . . ?
C1 C2 C5 124.3(12) . . ?
C3 C2 C5 122.6(11) . . ?
C4 C3 C2 115.3(10) . . ?
C4 C3 C6 123.0(11) . . ?
C2 C3 C6 121.6(10) . . ?
C3 C4 P1 108.5(9) . . ?
C8 C7 C12 117.3(12) . . ?
C8 C7 P1 123.5(10) . . ?
C12 C7 P1 119.0(9) . . ?
C9 C8 C7 121.7(12) . . ?
C10 C9 C8 118.8(13) . . ?
C11 C10 C9 122.0(14) . . ?
C10 C11 C12 119.0(15) . . ?
C11 C12 C7 121.1(13) . . ?
C14 C13 P2 112.2(12) . . ?
C13 C14 C17 125.8(16) . . ?
C13 C14 C15 113.3(12) . . ?
C17 C14 C15 120.9(14) . . ?
C16 C15 C18 125.0(15) . . ?
C16 C15 C14 113.8(11) . . ?
C18 C15 C14 121.1(13) . . ?
C15 C16 P2 110.5(10) . . ?
C24 C19 C20 121.1(11) . . ?
C24 C19 P2 120.0(9) . . ?
C20 C19 P2 118.8(9) . . ?
C21 C20 C19 115.9(12) . . ?
C22 C21 C20 122.2(12) . . ?
C23 C22 C21 120.4(13) . . ?
C22 C23 C24 119.7(13) . . ?
C19 C24 C23 120.7(11) . . ?

loop_
_geom_bond_atom_site_label_1
_geom_bond_atom_site_label_2
_geom_bond_distance
_geom_bond_site_symmetry_2
_geom_bond_publ_flag
Pt1 O4 2.085(7) . ?
Pt1 O1 2.098(8) . ?
Pt1 P2 2.225(3) . ?
Pt1 P1 2.227(3) . ?
P1 C1 1.776(11) . ?
P1 C7 1.790(12) . ?
P1 C4 1.808(11) . ?
P2 C13 1.792(13) . ?
P2 C16 1.804(12) . ?
P2 C19 1.822(11) . ?
O1 N1 1.288(12) . ?
N1 O2 1.221(12) . ?
N1 O3 1.232(12) . ?
O4 N2 1.262(13) . ?
N2 O5 1.221(11) . ?
N2 O6 1.238(12) . ?
C1 C2 1.334(15) . ?
C2 C3 1.48(2) . ?
C2 C5 1.491(15) . ?
C3 C4 1.341(15) . ?
C3 C6 1.512(14) . ?
C7 C8 1.39(2) . ?
C7 C12 1.40(2) . ?
C8 C9 1.37(2) . ?
C9 C10 1.37(2) . ?
C10 C11 1.35(2) . ?
C11 C12 1.38(2) . ?
C13 C14 1.28(2) . ?
C14 C17 1.50(2) . ?
C14 C15 1.51(2) . ?
C15 C16 1.31(2) . ?
C15 C18 1.51(2) . ?
C19 C24 1.370(15) . ?
C19 C20 1.41(2) . ?
C20 C21 1.41(2) . ?
C21 C22 1.36(2) . ?
C22 C23 1.36(2) . ?
C23 C24 1.38(2) . ?
